data_7006687
loop_
_publ_author_name
'Coles, Simon J.'
'Davies, David B.'
'Eaton, Robert J.'
'Hursthouse, Michael B.'
'Kili\,c, Adem'
'Shaw, Robert A.'
'Uslu, Aylin'

_publ_section_title
;
 The structural and stereogenic properties of pentaerythritoxy-bridged
 cyclotriphosphazene derivatives: spiro-spiro, spiro-ansa and ansa-ansa
 isomers.
;
_journal_issue 10
_journal_name_full 'Dalton transactions (Cambridge, England : 2003)'
_journal_page_first 1302
_journal_page_last 1312
_journal_paper_doi 10.1039/b512854d
_journal_year 2006
_chemical_formula_sum 'C5 H8 Cl8 N6 O4 P6'
_chemical_formula_weight 685.59
_chemical_name_systematic
;
?
;
_space_group_IT_number 14
_symmetry_cell_setting monoclinic
_symmetry_space_group_name_Hall '-P 2ybc'
_symmetry_space_group_name_H-M 'P 1 21/c 1'
_atom_sites_solution_hydrogens geom
_atom_sites_solution_primary direct
_atom_sites_solution_secondary difmap
_audit_creation_method SHELXL-97
_cell_angle_alpha 90.00
_cell_angle_beta 90.89(3)
_cell_angle_gamma 90.00
_cell_formula_units_Z 4
_cell_length_a 11.659(2)
_cell_length_b 14.096(3)
_cell_length_c 14.038(3)
_cell_measurement_reflns_used 23263
_cell_measurement_temperature 293(2)
_cell_measurement_theta_max 52.16
_cell_measurement_theta_min 2.91
_cell_volume 2306.8(8)
_computing_cell_refinement 'DENZO & COLLECT'
_computing_data_collection 'DENZO (Otwinowski & Minor, 1997) & COLLECT (Hooft, 1998)'
_computing_data_reduction 'DENZO & COLLECT'
_computing_structure_refinement 'SHELXL-97 (Sheldrick, 1997)'
_computing_structure_solution 'SHELXS-97 (Sheldrick, 1997)'
_diffrn_ambient_temperature 150(2)
_diffrn_detector_area_resol_mean 9.091
_diffrn_measured_fraction_theta_full 0.861
_diffrn_measured_fraction_theta_max 0.861
_diffrn_measurement_device_type 'Nonius KappaCCD'
_diffrn_measurement_method '\f & \w scans'
_diffrn_radiation_monochromator graphite
_diffrn_radiation_source 'Nonius FR591 rotating anode'
_diffrn_radiation_type MoK\a
_diffrn_radiation_wavelength 0.71073
_diffrn_reflns_av_R_equivalents 0.0382
_diffrn_reflns_av_sigmaI/netI 0.0336
_diffrn_reflns_limit_h_max 16
_diffrn_reflns_limit_h_min -15
_diffrn_reflns_limit_k_max 19
_diffrn_reflns_limit_k_min -19
_diffrn_reflns_limit_l_max 20
_diffrn_reflns_limit_l_min -19
_diffrn_reflns_number 25062
_diffrn_reflns_theta_full 30.54
_diffrn_reflns_theta_max 30.54
_diffrn_reflns_theta_min 3.23
_exptl_absorpt_coefficient_mu 1.421
_exptl_absorpt_correction_T_max 0.869
_exptl_absorpt_correction_T_min 0.749
_exptl_absorpt_correction_type multi-scan
_exptl_absorpt_process_details 'SORTAV (Blessing, 1997)'
_exptl_crystal_colour colourless
_exptl_crystal_density_diffrn 1.974
_exptl_crystal_density_method 'not measured'
_exptl_crystal_description block
_exptl_crystal_F_000 1352
_exptl_crystal_size_max 0.2
_exptl_crystal_size_mid 0.15
_exptl_crystal_size_min 0.1
_refine_diff_density_max 0.717
_refine_diff_density_min -0.616
_refine_diff_density_rms 0.096
_refine_ls_extinction_coef 0.0041(5)
_refine_ls_extinction_expression Fc^*^=kFc[1+0.001xFc^2^\l^3^/sin(2\q)]^-1/4^
_refine_ls_extinction_method SHELXL
_refine_ls_goodness_of_fit_ref 0.893
_refine_ls_hydrogen_treatment constr
_refine_ls_matrix_type full
_refine_ls_number_parameters 295
_refine_ls_number_reflns 6075
_refine_ls_number_restraints 0
_refine_ls_restrained_S_all 0.893
_refine_ls_R_factor_all 0.0482
_refine_ls_R_factor_gt 0.0359
_refine_ls_shift/su_max 0.013
_refine_ls_shift/su_mean 0.001
_refine_ls_structure_factor_coef Fsqd
_refine_ls_weighting_details 'calc w=1/[\s^2^(Fo^2^)+(0.0617P)^2^+3.8405P] where P=(Fo^2^+2Fc^2^)/3'
_refine_ls_weighting_scheme calc
_refine_ls_wR_factor_gt 0.0936
_refine_ls_wR_factor_ref 0.1035
_reflns_number_gt 5068
_reflns_number_total 6075
_reflns_threshold_expression >2sigma(I)
_cod_data_source_file b512854d.txt
_cod_data_source_block 1a
_cod_depositor_comments
;
The following automatic conversions were performed:
'_symmetry_cell_setting' value 'Monoclinic' changed to 'monoclinic'
according to '/home/saulius/struct/CIF-dictionaries/cif_core.dic'
dictionary named 'cif_core.dic' version 2.4.1 from 2010-06-29.

Automatic conversion script
Id: cif_fix_enum 1527 2010-12-29 10:47:43Z saulius 
;
_cod_original_sg_symbol_H-M P2(1)/c
_cod_database_code 7006687

loop_
_symmetry_equiv_pos_as_xyz
'x, y, z'
'-x, y+1/2, -z+1/2'
'-x, -y, -z'
'x, -y-1/2, z-1/2'

loop_
_atom_site_label
_atom_site_type_symbol
_atom_site_fract_x
_atom_site_fract_y
_atom_site_fract_z
_atom_site_U_iso_or_equiv
_atom_site_adp_type
_atom_site_occupancy
_atom_site_symmetry_multiplicity
_atom_site_calc_flag
_atom_site_refinement_flags
_atom_site_disorder_assembly
_atom_site_disorder_group
H8 H 0.868(2) 0.528(2) 1.1255(19) 0.021(7) Uiso 1 1 d . . .
H4 H 0.798(2) 0.4474(19) 0.8844(19) 0.015(6) Uiso 1 1 d . . .
H6 H 0.608(2) 0.527(2) 0.923(2) 0.027(7) Uiso 1 1 d . . .
H2 H 0.649(2) 0.4207(19) 1.1046(19) 0.018(6) Uiso 1 1 d . . .
H1 H 0.664(2) 0.375(2) 1.0001(19) 0.019(6) Uiso 1 1 d . . .
H5 H 0.677(2) 0.6178(19) 0.9404(18) 0.015(6) Uiso 1 1 d . . .
H7 H 0.834(2) 0.620(2) 1.067(2) 0.023(7) Uiso 1 1 d . . .
H3 H 0.870(2) 0.536(2) 0.9138(18) 0.017(6) Uiso 1 1 d . . .
P1 P 0.89678(5) 0.14187(4) 0.95853(4) 0.02076(13) Uani 1 1 d . . .
P3 P 0.89596(5) 0.32596(4) 1.02598(4) 0.01849(13) Uani 1 1 d . . .
P4 P 0.61409(5) 0.64215(4) 1.13316(4) 0.02004(13) Uani 1 1 d . . .
P2 P 1.04340(5) 0.19477(4) 1.10330(4) 0.02074(13) Uani 1 1 d . . .
P5 P 0.47377(5) 0.71621(4) 1.26909(4) 0.02076(13) Uani 1 1 d . . .
P6 P 0.61687(6) 0.83367(4) 1.17265(4) 0.02345(14) Uani 1 1 d . . .
Cl3 Cl 1.00539(6) 0.15353(5) 1.23604(5) 0.03476(16) Uani 1 1 d . . .
Cl7 Cl 0.54839(7) 0.93900(5) 1.09616(5) 0.03646(16) Uani 1 1 d . . .
Cl4 Cl 1.21368(5) 0.18979(5) 1.10649(5) 0.03190(15) Uani 1 1 d . . .
Cl8 Cl 0.76054(7) 0.89569(6) 1.22079(5) 0.04374(19) Uani 1 1 d . . .
Cl6 Cl 0.47151(7) 0.68771(5) 1.40708(4) 0.03851(17) Uani 1 1 d . . .
Cl2 Cl 0.93922(7) 0.10039(5) 0.82861(5) 0.03979(17) Uani 1 1 d . . .
Cl1 Cl 0.76658(6) 0.05550(5) 0.98553(7) 0.04390(19) Uani 1 1 d . . .
Cl5 Cl 0.30830(6) 0.73070(7) 1.23687(6) 0.0529(2) Uani 1 1 d . . .
O1 O 0.79624(14) 0.35620(12) 1.09382(12) 0.0238(3) Uani 1 1 d . . .
O4 O 0.72357(14) 0.58419(12) 1.16436(11) 0.0232(3) Uani 1 1 d . . .
O3 O 0.56903(13) 0.58957(12) 1.04083(12) 0.0227(3) Uani 1 1 d . . .
O2 O 0.92558(13) 0.41949(11) 0.97038(11) 0.0204(3) Uani 1 1 d . . .
C1 C 0.70116(19) 0.41011(16) 1.05242(17) 0.0218(4) Uani 1 1 d . . .
N5 N 0.52056(18) 0.62881(14) 1.21268(16) 0.0269(4) Uani 1 1 d . . .
N4 N 0.64768(19) 0.74839(14) 1.10654(15) 0.0266(4) Uani 1 1 d . . .
N2 N 0.85264(18) 0.24727(14) 0.95328(15) 0.0262(4) Uani 1 1 d . . .
C4 C 0.64999(19) 0.56143(16) 0.96824(16) 0.0200(4) Uani 1 1 d . . .
C3 C 0.74802(18) 0.50329(15) 1.01244(15) 0.0173(4) Uani 1 1 d . . .
C2 C 0.83372(18) 0.48041(15) 0.93449(15) 0.0180(4) Uani 1 1 d . . .
C5 C 0.80602(19) 0.56179(17) 1.09069(16) 0.0208(4) Uani 1 1 d . . .
N3 N 1.00496(17) 0.30125(14) 1.09019(14) 0.0235(4) Uani 1 1 d . . .
N1 N 0.99820(19) 0.11780(14) 1.03044(16) 0.0285(5) Uani 1 1 d . . .
N6 N 0.5364(2) 0.81539(15) 1.26048(16) 0.0318(5) Uani 1 1 d . . .

loop_
_atom_site_aniso_label
_atom_site_aniso_U_11
_atom_site_aniso_U_22
_atom_site_aniso_U_33
_atom_site_aniso_U_23
_atom_site_aniso_U_13
_atom_site_aniso_U_12
P1 0.0211(3) 0.0155(3) 0.0257(3) -0.0023(2) -0.0014(2) 0.0000(2)
P3 0.0204(3) 0.0133(3) 0.0217(3) 0.0003(2) -0.0010(2) 0.0024(2)
P4 0.0185(3) 0.0172(3) 0.0245(3) -0.0018(2) 0.0042(2) 0.0017(2)
P2 0.0219(3) 0.0165(3) 0.0237(3) 0.0006(2) -0.0032(2) 0.0034(2)
P5 0.0209(3) 0.0211(3) 0.0204(3) -0.0012(2) 0.0029(2) 0.0029(2)
P6 0.0326(3) 0.0167(3) 0.0210(3) 0.0006(2) 0.0010(2) -0.0027(2)
Cl3 0.0407(4) 0.0348(3) 0.0288(3) 0.0087(3) 0.0042(2) 0.0081(3)
Cl7 0.0537(4) 0.0226(3) 0.0329(3) 0.0061(2) -0.0044(3) 0.0028(3)
Cl4 0.0207(3) 0.0322(3) 0.0427(3) -0.0023(3) -0.0025(2) 0.0039(2)
Cl8 0.0461(4) 0.0468(4) 0.0381(4) -0.0026(3) -0.0087(3) -0.0184(3)
Cl6 0.0594(4) 0.0338(3) 0.0225(3) 0.0045(2) 0.0041(3) -0.0055(3)
Cl2 0.0529(4) 0.0376(4) 0.0290(3) -0.0074(3) 0.0042(3) 0.0081(3)
Cl1 0.0277(3) 0.0280(3) 0.0762(5) 0.0024(3) 0.0083(3) -0.0069(3)
Cl5 0.0255(3) 0.0745(6) 0.0584(5) -0.0303(4) -0.0101(3) 0.0182(3)
O1 0.0254(8) 0.0204(8) 0.0257(8) 0.0070(6) 0.0038(6) 0.0048(6)
O4 0.0217(8) 0.0275(8) 0.0205(7) -0.0045(6) 0.0019(6) 0.0051(7)
O3 0.0161(7) 0.0228(8) 0.0294(8) -0.0051(7) 0.0000(6) 0.0032(6)
O2 0.0188(7) 0.0166(7) 0.0261(8) 0.0031(6) 0.0041(6) 0.0037(6)
C1 0.0197(10) 0.0184(10) 0.0274(11) 0.0033(9) 0.0037(9) 0.0010(8)
N5 0.0264(10) 0.0197(9) 0.0349(11) -0.0008(8) 0.0121(8) 0.0003(8)
N4 0.0334(11) 0.0193(9) 0.0273(10) -0.0010(8) 0.0104(8) -0.0030(8)
N2 0.0296(11) 0.0183(9) 0.0305(10) -0.0030(8) -0.0109(8) 0.0036(8)
C4 0.0183(10) 0.0189(10) 0.0226(10) -0.0015(9) -0.0001(8) 0.0012(8)
C3 0.0172(10) 0.0147(9) 0.0200(9) -0.0011(8) 0.0005(7) 0.0003(8)
C2 0.0179(10) 0.0153(10) 0.0207(10) 0.0018(8) 0.0003(8) 0.0018(8)
C5 0.0172(10) 0.0212(11) 0.0240(11) -0.0042(9) 0.0006(8) 0.0013(8)
N3 0.0260(10) 0.0177(9) 0.0265(10) -0.0016(7) -0.0066(8) 0.0024(8)
N1 0.0322(11) 0.0149(9) 0.0380(11) -0.0025(8) -0.0110(9) 0.0056(8)
N6 0.0482(14) 0.0196(10) 0.0280(11) -0.0030(8) 0.0116(9) -0.0005(9)

loop_
_atom_type_symbol
_atom_type_description
_atom_type_scat_dispersion_real
_atom_type_scat_dispersion_imag
_atom_type_scat_source
C C 0.0033 0.0016 'International Tables Vol C Tables 4.2.6.8 and 6.1.1.4'
H H 0.0000 0.0000 'International Tables Vol C Tables 4.2.6.8 and 6.1.1.4'
N N 0.0061 0.0033 'International Tables Vol C Tables 4.2.6.8 and 6.1.1.4'
O O 0.0106 0.0060 'International Tables Vol C Tables 4.2.6.8 and 6.1.1.4'
P P 0.1023 0.0942 'International Tables Vol C Tables 4.2.6.8 and 6.1.1.4'
Cl Cl 0.1484 0.1585 'International Tables Vol C Tables 4.2.6.8 and 6.1.1.4'

loop_
_geom_angle_atom_site_label_1
_geom_angle_atom_site_label_2
_geom_angle_atom_site_label_3
_geom_angle
_geom_angle_site_symmetry_1
_geom_angle_site_symmetry_3
_geom_angle_publ_flag
N2 P1 N1 118.27(11) . . ?
N2 P1 Cl2 108.72(9) . . ?
N1 P1 Cl2 109.22(9) . . ?
N2 P1 Cl1 109.70(9) . . ?
N1 P1 Cl1 108.24(9) . . ?
Cl2 P1 Cl1 101.35(5) . . ?
O2 P3 O1 104.08(9) . . ?
O2 P3 N3 106.62(10) . . ?
O1 P3 N3 107.98(10) . . ?
O2 P3 N2 109.71(10) . . ?
O1 P3 N2 110.39(11) . . ?
N3 P3 N2 117.20(11) . . ?
O4 P4 O3 104.11(9) . . ?
O4 P4 N5 107.87(11) . . ?
O3 P4 N5 107.42(11) . . ?
O4 P4 N4 110.63(11) . . ?
O3 P4 N4 109.21(11) . . ?
N5 P4 N4 116.82(11) . . ?
N3 P2 N1 119.21(11) . . ?
N3 P2 Cl4 108.58(8) . . ?
N1 P2 Cl4 108.32(9) . . ?
N3 P2 Cl3 108.51(8) . . ?
N1 P2 Cl3 109.05(9) . . ?
Cl4 P2 Cl3 101.75(5) . . ?
N5 P5 N6 119.41(11) . . ?
N5 P5 Cl6 110.19(9) . . ?
N6 P5 Cl6 105.50(9) . . ?
N5 P5 Cl5 108.08(9) . . ?
N6 P5 Cl5 109.87(10) . . ?
Cl6 P5 Cl5 102.50(5) . . ?
N4 P6 N6 118.80(11) . . ?
N4 P6 Cl7 110.29(9) . . ?
N6 P6 Cl7 107.71(9) . . ?
N4 P6 Cl8 109.75(9) . . ?
N6 P6 Cl8 108.16(10) . . ?
Cl7 P6 Cl8 100.56(5) . . ?
C1 O1 P3 117.68(14) . . ?
C5 O4 P4 117.16(14) . . ?
C4 O3 P4 119.51(14) . . ?
C2 O2 P3 119.98(13) . . ?
O1 C1 C3 108.64(17) . . ?
P5 N5 P4 120.78(13) . . ?
P6 N4 P4 121.57(13) . . ?
P1 N2 P3 122.00(13) . . ?
O3 C4 C3 110.52(18) . . ?
C5 C3 C2 110.05(17) . . ?
C5 C3 C4 108.84(18) . . ?
C2 C3 C4 108.38(17) . . ?
C5 C3 C1 110.90(18) . . ?
C2 C3 C1 108.79(17) . . ?
C4 C3 C1 109.84(18) . . ?
O2 C2 C3 111.24(17) . . ?
O4 C5 C3 109.79(17) . . ?
P2 N3 P3 119.97(13) . . ?
P2 N1 P1 120.42(13) . . ?
P5 N6 P6 118.90(13) . . ?

loop_
_geom_bond_atom_site_label_1
_geom_bond_atom_site_label_2
_geom_bond_distance
_geom_bond_site_symmetry_2
_geom_bond_publ_flag
P1 N2 1.574(2) . ?
P1 N1 1.580(2) . ?
P1 Cl2 1.9852(10) . ?
P1 Cl1 1.9870(9) . ?
P3 O2 1.5731(16) . ?
P3 O1 1.5731(18) . ?
P3 N3 1.585(2) . ?
P3 N2 1.585(2) . ?
P4 O4 1.5720(17) . ?
P4 O3 1.5761(17) . ?
P4 N5 1.584(2) . ?
P4 N4 1.594(2) . ?
P2 N3 1.576(2) . ?
P2 N1 1.576(2) . ?
P2 Cl4 1.9863(9) . ?
P2 Cl3 2.0081(9) . ?
P5 N5 1.567(2) . ?
P5 N6 1.583(2) . ?
P5 Cl6 1.9790(9) . ?
P5 Cl5 1.9852(10) . ?
P6 N4 1.564(2) . ?
P6 N6 1.582(2) . ?
P6 Cl7 1.9921(9) . ?
P6 Cl8 1.9980(10) . ?
O1 C1 1.457(3) . ?
O4 C5 1.457(3) . ?
O3 C4 1.455(3) . ?
O2 C2 1.457(3) . ?
C1 C3 1.532(3) . ?
C4 C3 1.530(3) . ?
C3 C5 1.523(3) . ?
C3 C2 1.528(3) . ?

loop_
_cod_related_entry_id
_cod_related_entry_database
_cod_related_entry_code
1 ChemSpider 21144697
